data_4333942
loop_
_publ_author_name
'Maria Batuk'
'Dmitry Batuk'
'Alexander A. Tsirlin'
'Marina G. Rozova'
'Evgeny V. Antipov'
'Joke Hadermann'
'Gustaaf Van Tendeloo'

_publ_contact_author_name M.Batuk
_publ_section_title
;
 Homologous Series of Layered Perovskites An+1BnO3n-1Cl: Crystal and
 Magnetic Structure of a New Oxychloride Pb4BiFe4O11Cl
;
_journal_name_full 'Inorganic Chemistry'
_journal_page_first 2208
_journal_page_last 2218
_journal_paper_doi 10.1021/ic302667a
_journal_volume 52
_journal_year 2013
_chemical_formula_sum 'Bi Cl Fe4 O11 Pb4'
_chemical_formula_weight 1472.6
_chemical_name_systematic ' ?'
_space_group_IT_number 55
_symmetry_cell_setting orthorhombic
_symmetry_Int_Tables_number 55
_symmetry_space_group_name_Hall '-P 2 2ab'
_symmetry_space_group_name_H-M 'P b a m'
_cell_angle_alpha 90
_cell_angle_beta 90
_cell_angle_gamma 90
_cell_formula_units_Z 2
_cell_length_a 5.53104(11)
_cell_length_b 5.53104(11)
_cell_length_c 19.5858(7)
_cell_measurement_temperature 300
_cell_volume 599.18(3)
_diffrn_ambient_temperature 300
_diffrn_measurement_device_type 'HRPT LNS PSI'
_diffrn_radiation_probe neutron
_diffrn_radiation_type neutron
_diffrn_radiation_wavelength 1.8857
_exptl_absorpt_coefficient_mu 0.016
_exptl_crystal_density_diffrn 8.1594
_exptl_crystal_F_000 1240
_pd_char_colour 'light brown'
_pd_instr_location ' ?'
_pd_meas_2theta_range_inc 0.05
_pd_meas_2theta_range_max 164.600
_pd_meas_2theta_range_min 3.650
_pd_meas_number_of_points 3220
_pd_proc_2theta_range_inc 0.05
_pd_proc_2theta_range_max 154.95
_pd_proc_2theta_range_min 7.75
_pd_proc_ls_background_function '9 Legendre polynoms'
_pd_proc_ls_pref_orient_corr none
_pd_proc_ls_profile_function Pseudo-Voigt
_pd_proc_ls_prof_R_factor 0.0350
_pd_proc_ls_prof_wR_expected 0.0265
_pd_proc_ls_prof_wR_factor 0.0461
_refine_ls_number_constraints 8
_refine_ls_number_parameters 42
_refine_ls_number_restraints 0
_refine_ls_shift/su_max 0.0423
_refine_ls_shift/su_mean 0.0050
_refine_ls_weighting_scheme sigma
_cod_data_source_file ic302667a_si_002_3.cif
_cod_data_source_block I
_cod_original_sg_symbol_Hall '-P -2xab;-2yab;-2z'
_cod_original_formula_sum 'Bi1 Cl1 Fe4 O11 Pb4'
_cod_database_code 4333942

loop_
_symmetry_equiv_pos_site_id
_symmetry_equiv_pos_as_xyz
1 x,y,z
2 -x,-y,z
3 -x+1/2,y+1/2,-z
4 x+1/2,-y+1/2,-z
5 -x,-y,-z
6 x,y,-z
7 x+1/2,-y+1/2,z
8 -x+1/2,y+1/2,z

loop_
_atom_site_label
_atom_site_type_symbol
_atom_site_fract_x
_atom_site_fract_y
_atom_site_fract_z
_atom_site_adp_type
_atom_site_U_iso_or_equiv
_atom_site_symmetry_multiplicity
_atom_site_occupancy
_atom_site_calc_flag
Cl Cl 0 0 0 Uiso 0.0151(11) 2 1 d
Fe1 Fe 0 0 0.19301(13) Uiso 0.0102(8) 4 1 d
Fe2 Fe 0 0 0.39975(13) Uiso 0.0064(7) 4 1 d
Pb1 Pb 0.5 0 0.09550(14) Uiso 0.0124(8) 4 0.8 d
Bi1 Bi 0.5 0 0.09550(14) Uiso 0.0124(8) 4 0.2 d
Pb2 Pb 0.5 0 0.30700(16) Uiso 0.0218(8) 4 0.8 d
Bi2 Bi 0.5 0 0.30700(16) Uiso 0.0218(8) 4 0.2 d
Pb3 Pb 0.5 0 0.5 Uiso 0.0306(13) 2 0.8 d
Bi3 Bi 0.5 0 0.5 Uiso 0.0306(13) 2 0.2 d
O1 O 0.2500(10) -0.2500(10) 0.16259(14) Uiso 0.0111(6) 8 1 d
O2_1 O 0.2130(5) -0.2870(5) 0.3903(2) Uiso 0.0080(12) 8 0.783(11) d
O2_2 O 0.2870(5) -0.2130(5) 0.3903(2) Uiso 0.0080(12) 8 0.217(11) d
O3 O 0 0 0.2876(2) Uiso 0.0206(14) 4 1 d
O4 O 0 0 0.5 Uiso 0.0160(19) 2 1 d

loop_
_atom_type_symbol
_atom_type_scat_length_neutron
_atom_type_scat_source
Pb 9.405 International_Tables_Vol_C
Bi 8.532 International_Tables_Vol_C
Fe 9.450 International_Tables_Vol_C
O 5.803 International_Tables_Vol_C
Cl 9.577 International_Tables_Vol_C

loop_
_geom_angle_atom_site_label_1
_geom_angle_atom_site_label_2
_geom_angle_atom_site_label_3
_geom_angle_site_symmetry_1
_geom_angle_site_symmetry_3
_geom_angle
Cl Fe1 O1 . . 73.06(11)
Cl Fe1 O1 . 2_555 73.06(11)
Cl Fe1 O1 . 7_445 73.06(11)
Cl Fe1 O1 . 8_555 73.06(11)
Cl Fe1 O3 . . 180.0(5)
O1 Fe1 O1 . 2_555 146.12(18)
O1 Fe1 O1 . 7_445 85.1(2)
O1 Fe1 O1 . 8_555 85.1(2)
O1 Fe1 O3 . . 106.94(11)
O1 Fe1 O1 2_555 7_445 85.1(2)
O1 Fe1 O1 2_555 8_555 85.1(2)
O1 Fe1 O3 2_555 . 106.94(11)
O1 Fe1 O1 7_445 8_555 146.12(18)
O1 Fe1 O3 7_445 . 106.94(11)
O1 Fe1 O3 8_555 . 106.94(11)
O2_1 Fe2 O2_1 . 2_555 169.3(2)
O2_1 Fe2 O2_1 . 7_445 89.51(12)
O2_1 Fe2 O2_1 . 8_555 89.51(12)
O2_1 Fe2 O2_2 . . 16.76(12)
O2_1 Fe2 O2_2 . 2_555 160.10(15)
O2_1 Fe2 O2_2 . 7_445 72.80(12)
O2_1 Fe2 O2_2 . 8_555 106.17(12)
O2_1 Fe2 O3 . . 84.67(13)
O2_1 Fe2 O4 . . 95.33(13)
O2_1 Fe2 O2_1 2_555 7_445 89.51(12)
O2_1 Fe2 O2_1 2_555 8_555 89.51(12)
O2_1 Fe2 O2_2 2_555 . 160.10(15)
O2_1 Fe2 O2_2 2_555 2_555 16.76(12)
O2_1 Fe2 O2_2 2_555 7_445 106.17(12)
O2_1 Fe2 O2_2 2_555 8_555 72.80(12)
O2_1 Fe2 O3 2_555 . 84.67(13)
O2_1 Fe2 O4 2_555 . 95.33(13)
O2_1 Fe2 O2_1 7_445 8_555 169.3(2)
O2_1 Fe2 O2_2 7_445 . 106.17(12)
O2_1 Fe2 O2_2 7_445 2_555 72.80(12)
O2_1 Fe2 O2_2 7_445 7_445 16.76(12)
O2_1 Fe2 O2_2 7_445 8_555 160.10(15)
O2_1 Fe2 O3 7_445 . 84.67(13)
O2_1 Fe2 O4 7_445 . 95.33(13)
O2_1 Fe2 O2_2 8_555 . 72.80(12)
O2_1 Fe2 O2_2 8_555 2_555 106.17(12)
O2_1 Fe2 O2_2 8_555 7_445 160.10(15)
O2_1 Fe2 O2_2 8_555 8_555 16.76(12)
O2_1 Fe2 O3 8_555 . 84.67(13)
O2_1 Fe2 O4 8_555 . 95.33(13)
O2_2 Fe2 O2_2 . 2_555 169.3(2)
O2_2 Fe2 O2_2 . 7_445 89.51(12)
O2_2 Fe2 O2_2 . 8_555 89.51(12)
O2_2 Fe2 O3 . . 84.67(13)
O2_2 Fe2 O4 . . 95.33(13)
O2_2 Fe2 O2_2 2_555 7_445 89.51(12)
O2_2 Fe2 O2_2 2_555 8_555 89.51(12)
O2_2 Fe2 O3 2_555 . 84.67(13)
O2_2 Fe2 O4 2_555 . 95.33(13)
O2_2 Fe2 O2_2 7_445 8_555 169.3(2)
O2_2 Fe2 O3 7_445 . 84.67(13)
O2_2 Fe2 O4 7_445 . 95.33(13)
O2_2 Fe2 O3 8_555 . 84.67(13)
O2_2 Fe2 O4 8_555 . 95.33(13)
O3 Fe2 O4 . . 180.0(5)
Cl Pb1 Cl . 1_655 111.86(8)
Cl Pb1 Cl . 3_545 71.71(4)
Cl Pb1 Cl . 3_555 71.71(4)
Cl Pb1 O1 . . 80.00(11)
Cl Pb1 O1 . 2_655 143.00(13)
Cl Pb1 O1 . 7_545 143.00(13)
Cl Pb1 O1 . 8_555 80.00(11)
Cl Pb1 Cl 1_655 3_545 71.71(4)
Cl Pb1 Cl 1_655 3_555 71.71(4)
Cl Pb1 O1 1_655 . 143.00(13)
Cl Pb1 O1 1_655 2_655 80.00(11)
Cl Pb1 O1 1_655 7_545 80.00(11)
Cl Pb1 O1 1_655 8_555 143.00(13)
Cl Pb1 Cl 3_545 3_555 111.86(8)
Cl Pb1 O1 3_545 . 80.00(11)
Cl Pb1 O1 3_545 2_655 143.00(13)
Cl Pb1 O1 3_545 7_545 80.00(11)
Cl Pb1 O1 3_545 8_555 143.00(13)
Cl Pb1 O1 3_555 . 143.00(13)
Cl Pb1 O1 3_555 2_655 80.00(11)
Cl Pb1 O1 3_555 7_545 143.00(13)
Cl Pb1 O1 3_555 8_555 80.00(11)
O1 Pb1 O1 . 2_655 112.19(17)
O1 Pb1 O1 . 7_545 71.87(18)
O1 Pb1 O1 . 8_555 71.87(18)
O1 Pb1 O1 2_655 7_545 71.87(18)
O1 Pb1 O1 2_655 8_555 71.87(18)
O1 Pb1 O1 7_545 8_555 112.20(17)
O1 Pb2 O1 . 2_655 69.31(12)
O1 Pb2 O1 . 7_545 47.42(12)
O1 Pb2 O1 . 8_555 47.42(12)
O1 Pb2 O2_1 . . 91.36(11)
O1 Pb2 O2_1 . 2_655 160.68(13)
O1 Pb2 O2_1 . 7_545 125.14(12)
O1 Pb2 O2_1 . 8_555 125.14(12)
O1 Pb2 O2_2 . . 99.75(12)
O1 Pb2 O2_2 . 2_655 169.07(14)
O1 Pb2 O2_2 . 7_545 118.93(11)
O1 Pb2 O2_2 . 8_555 118.93(11)
O1 Pb2 O3 . . 59.32(12)
O1 Pb2 O3 . 1_655 106.65(14)
O1 Pb2 O3 . 7_545 59.32(12)
O1 Pb2 O3 . 7_555 106.65(14)
O1 Pb2 O1 2_655 7_545 47.42(12)
O1 Pb2 O1 2_655 8_555 47.42(12)
O1 Pb2 O2_1 2_655 . 160.68(13)
O1 Pb2 O2_1 2_655 2_655 91.36(11)
O1 Pb2 O2_1 2_655 7_545 125.14(12)
O1 Pb2 O2_1 2_655 8_555 125.14(12)
O1 Pb2 O2_2 2_655 . 169.07(14)
O1 Pb2 O2_2 2_655 2_655 99.75(12)
O1 Pb2 O2_2 2_655 7_545 118.93(11)
O1 Pb2 O2_2 2_655 8_555 118.93(11)
O1 Pb2 O3 2_655 . 106.65(14)
O1 Pb2 O3 2_655 1_655 59.32(12)
O1 Pb2 O3 2_655 7_545 106.65(14)
O1 Pb2 O3 2_655 7_555 59.32(12)
O1 Pb2 O1 7_545 8_555 69.33(12)
O1 Pb2 O2_1 7_545 . 118.93(11)
O1 Pb2 O2_1 7_545 2_655 118.93(11)
O1 Pb2 O2_1 7_545 7_545 99.75(12)
O1 Pb2 O2_1 7_545 8_555 169.07(14)
O1 Pb2 O2_2 7_545 . 125.14(12)
O1 Pb2 O2_2 7_545 2_655 125.14(12)
O1 Pb2 O2_2 7_545 7_545 91.36(11)
O1 Pb2 O2_2 7_545 8_555 160.68(13)
O1 Pb2 O3 7_545 . 106.65(14)
O1 Pb2 O3 7_545 1_655 59.32(12)
O1 Pb2 O3 7_545 7_545 59.32(12)
O1 Pb2 O3 7_545 7_555 106.65(14)
O1 Pb2 O2_1 8_555 . 118.93(11)
O1 Pb2 O2_1 8_555 2_655 118.93(11)
O1 Pb2 O2_1 8_555 7_545 169.07(14)
O1 Pb2 O2_1 8_555 8_555 99.75(12)
O1 Pb2 O2_2 8_555 . 125.14(12)
O1 Pb2 O2_2 8_555 2_655 125.14(12)
O1 Pb2 O2_2 8_555 7_545 160.68(13)
O1 Pb2 O2_2 8_555 8_555 91.36(11)
O1 Pb2 O3 8_555 . 59.32(12)
O1 Pb2 O3 8_555 1_655 106.65(14)
O1 Pb2 O3 8_555 7_545 106.65(14)
O1 Pb2 O3 8_555 7_555 59.32(12)
O2_1 Pb2 O2_1 . 2_655 107.96(15)
O2_1 Pb2 O2_1 . 7_545 65.70(11)
O2_1 Pb2 O2_1 . 8_555 65.70(11)
O2_1 Pb2 O2_2 . . 8.39(11)
O2_1 Pb2 O2_2 . 2_655 99.57(15)
O2_1 Pb2 O2_2 . 7_545 69.77(10)
O2_1 Pb2 O2_2 . 8_555 69.77(10)
O2_1 Pb2 O3 . . 60.88(10)
O2_1 Pb2 O3 . 1_655 130.28(11)
O2_1 Pb2 O3 . 7_545 60.88(10)
O2_1 Pb2 O3 . 7_555 130.28(11)
O2_1 Pb2 O2_1 2_655 7_545 65.70(11)
O2_1 Pb2 O2_1 2_655 8_555 65.70(11)
O2_1 Pb2 O2_2 2_655 . 99.57(15)
O2_1 Pb2 O2_2 2_655 2_655 8.39(11)
O2_1 Pb2 O2_2 2_655 7_545 69.77(10)
O2_1 Pb2 O2_2 2_655 8_555 69.77(10)
O2_1 Pb2 O3 2_655 . 130.28(11)
O2_1 Pb2 O3 2_655 1_655 60.88(10)
O2_1 Pb2 O3 2_655 7_545 130.28(11)
O2_1 Pb2 O3 2_655 7_555 60.88(10)
O2_1 Pb2 O2_1 7_545 8_555 91.18(16)
O2_1 Pb2 O2_2 7_545 . 60.68(12)
O2_1 Pb2 O2_2 7_545 2_655 60.68(12)
O2_1 Pb2 O2_2 7_545 7_545 8.39(11)
O2_1 Pb2 O2_2 7_545 8_555 99.57(15)
O2_1 Pb2 O3 7_545 . 126.55(13)
O2_1 Pb2 O3 7_545 1_655 66.09(11)
O2_1 Pb2 O3 7_545 7_545 66.09(11)
O2_1 Pb2 O3 7_545 7_555 126.55(13)
O2_1 Pb2 O2_2 8_555 . 60.68(12)
O2_1 Pb2 O2_2 8_555 2_655 60.68(12)
O2_1 Pb2 O2_2 8_555 7_545 99.57(15)
O2_1 Pb2 O2_2 8_555 8_555 8.39(11)
O2_1 Pb2 O3 8_555 . 66.09(11)
O2_1 Pb2 O3 8_555 1_655 126.55(13)
O2_1 Pb2 O3 8_555 7_545 126.55(13)
O2_1 Pb2 O3 8_555 7_555 66.09(11)
O2_2 Pb2 O2_2 . 2_655 91.18(16)
O2_2 Pb2 O2_2 . 7_545 65.70(11)
O2_2 Pb2 O2_2 . 8_555 65.70(11)
O2_2 Pb2 O3 . . 66.09(11)
O2_2 Pb2 O3 . 1_655 126.55(13)
O2_2 Pb2 O3 . 7_545 66.09(11)
O2_2 Pb2 O3 . 7_555 126.55(13)
O2_2 Pb2 O2_2 2_655 7_545 65.70(11)
O2_2 Pb2 O2_2 2_655 8_555 65.70(11)
O2_2 Pb2 O3 2_655 . 126.55(13)
O2_2 Pb2 O3 2_655 1_655 66.09(11)
O2_2 Pb2 O3 2_655 7_545 126.55(13)
O2_2 Pb2 O3 2_655 7_555 66.09(11)
O2_2 Pb2 O2_2 7_545 8_555 107.96(15)
O2_2 Pb2 O3 7_545 . 130.28(11)
O2_2 Pb2 O3 7_545 1_655 60.88(10)
O2_2 Pb2 O3 7_545 7_545 60.88(10)
O2_2 Pb2 O3 7_545 7_555 130.28(11)
O2_2 Pb2 O3 8_555 . 60.88(10)
O2_2 Pb2 O3 8_555 1_655 130.28(11)
O2_2 Pb2 O3 8_555 7_545 130.28(11)
O2_2 Pb2 O3 8_555 7_555 60.88(10)
O3 Pb2 O3 . 1_655 164.37(18)
O3 Pb2 O3 . 7_545 88.94(2)
O3 Pb2 O3 . 7_555 88.94(2)
O3 Pb2 O3 1_655 7_545 88.94(2)
O3 Pb2 O3 1_655 7_555 88.94(2)
O3 Pb2 O3 7_545 7_555 164.37(18)
O2_1 Pb3 O2_1 . 2_655 92.53(9)
O2_1 Pb3 O2_1 . 3_556 123.11(9)
O2_1 Pb3 O2_1 . 4_546 123.11(9)
O2_1 Pb3 O2_1 . 5_656 180.0(5)
O2_1 Pb3 O2_1 . 6_556 87.47(9)
O2_1 Pb3 O2_1 . 7_545 56.89(9)
O2_1 Pb3 O2_1 . 8_555 56.89(9)
O2_1 Pb3 O2_2 . . 8.46(9)
O2_1 Pb3 O2_2 . 2_655 84.07(9)
O2_1 Pb3 O2_2 . 3_556 118.55(8)
O2_1 Pb3 O2_2 . 4_546 118.55(8)
O2_1 Pb3 O2_2 . 5_656 171.54(9)
O2_1 Pb3 O2_2 . 6_556 95.93(9)
O2_1 Pb3 O2_2 . 7_545 61.45(8)
O2_1 Pb3 O2_2 . 8_555 61.45(8)
O2_1 Pb3 O4 . . 59.27(6)
O2_1 Pb3 O4 . 1_655 120.73(6)
O2_1 Pb3 O4 . 3_546 59.27(6)
O2_1 Pb3 O4 . 3_556 120.73(6)
O2_1 Pb3 O2_1 2_655 3_556 123.11(9)
O2_1 Pb3 O2_1 2_655 4_546 123.11(9)
O2_1 Pb3 O2_1 2_655 5_656 87.47(9)
O2_1 Pb3 O2_1 2_655 6_556 180.0(5)
O2_1 Pb3 O2_1 2_655 7_545 56.89(9)
O2_1 Pb3 O2_1 2_655 8_555 56.89(9)
O2_1 Pb3 O2_2 2_655 . 84.07(9)
O2_1 Pb3 O2_2 2_655 2_655 8.46(9)
O2_1 Pb3 O2_2 2_655 3_556 118.55(8)
O2_1 Pb3 O2_2 2_655 4_546 118.55(8)
O2_1 Pb3 O2_2 2_655 5_656 95.93(9)
O2_1 Pb3 O2_2 2_655 6_556 171.54(9)
O2_1 Pb3 O2_2 2_655 7_545 61.45(8)
O2_1 Pb3 O2_2 2_655 8_555 61.45(8)
O2_1 Pb3 O4 2_655 . 120.73(6)
O2_1 Pb3 O4 2_655 1_655 59.27(6)
O2_1 Pb3 O4 2_655 3_546 120.73(6)
O2_1 Pb3 O4 2_655 3_556 59.27(6)
O2_1 Pb3 O2_1 3_556 4_546 75.61(10)
O2_1 Pb3 O2_1 3_556 5_656 56.89(9)
O2_1 Pb3 O2_1 3_556 6_556 56.89(9)
O2_1 Pb3 O2_1 3_556 7_545 180.0(5)
O2_1 Pb3 O2_1 3_556 8_555 104.39(10)
O2_1 Pb3 O2_2 3_556 . 128.63(9)
O2_1 Pb3 O2_2 3_556 2_655 128.63(9)
O2_1 Pb3 O2_2 3_556 3_556 8.46(9)
O2_1 Pb3 O2_2 3_556 4_546 84.07(9)
O2_1 Pb3 O2_2 3_556 5_656 51.37(9)
O2_1 Pb3 O2_2 3_556 6_556 51.37(9)
O2_1 Pb3 O2_2 3_556 7_545 171.54(9)
O2_1 Pb3 O2_2 3_556 8_555 95.93(9)
O2_1 Pb3 O4 3_556 . 64.32(6)
O2_1 Pb3 O4 3_556 1_655 115.68(6)
O2_1 Pb3 O4 3_556 3_546 115.68(6)
O2_1 Pb3 O4 3_556 3_556 64.32(6)
O2_1 Pb3 O2_1 4_546 5_656 56.89(9)
O2_1 Pb3 O2_1 4_546 6_556 56.89(9)
O2_1 Pb3 O2_1 4_546 7_545 104.39(10)
O2_1 Pb3 O2_1 4_546 8_555 180.0(5)
O2_1 Pb3 O2_2 4_546 . 128.63(9)
O2_1 Pb3 O2_2 4_546 2_655 128.63(9)
O2_1 Pb3 O2_2 4_546 3_556 84.07(9)
O2_1 Pb3 O2_2 4_546 4_546 8.46(9)
O2_1 Pb3 O2_2 4_546 5_656 51.37(9)
O2_1 Pb3 O2_2 4_546 6_556 51.37(9)
O2_1 Pb3 O2_2 4_546 7_545 95.93(9)
O2_1 Pb3 O2_2 4_546 8_555 171.54(9)
O2_1 Pb3 O4 4_546 . 115.68(6)
O2_1 Pb3 O4 4_546 1_655 64.32(6)
O2_1 Pb3 O4 4_546 3_546 64.32(6)
O2_1 Pb3 O4 4_546 3_556 115.68(6)
O2_1 Pb3 O2_1 5_656 6_556 92.53(9)
O2_1 Pb3 O2_1 5_656 7_545 123.11(9)
O2_1 Pb3 O2_1 5_656 8_555 123.11(9)
O2_1 Pb3 O2_2 5_656 . 171.54(9)
O2_1 Pb3 O2_2 5_656 2_655 95.93(9)
O2_1 Pb3 O2_2 5_656 3_556 61.45(8)
O2_1 Pb3 O2_2 5_656 4_546 61.45(8)
O2_1 Pb3 O2_2 5_656 5_656 8.46(9)
O2_1 Pb3 O2_2 5_656 6_556 84.07(9)
O2_1 Pb3 O2_2 5_656 7_545 118.55(8)
O2_1 Pb3 O2_2 5_656 8_555 118.55(8)
O2_1 Pb3 O4 5_656 . 120.73(6)
O2_1 Pb3 O4 5_656 1_655 59.27(6)
O2_1 Pb3 O4 5_656 3_546 120.73(6)
O2_1 Pb3 O4 5_656 3_556 59.27(6)
O2_1 Pb3 O2_1 6_556 7_545 123.11(9)
O2_1 Pb3 O2_1 6_556 8_555 123.11(9)
O2_1 Pb3 O2_2 6_556 . 95.93(9)
O2_1 Pb3 O2_2 6_556 2_655 171.54(9)
O2_1 Pb3 O2_2 6_556 3_556 61.45(8)
O2_1 Pb3 O2_2 6_556 4_546 61.45(8)
O2_1 Pb3 O2_2 6_556 5_656 84.07(9)
O2_1 Pb3 O2_2 6_556 6_556 8.46(9)
O2_1 Pb3 O2_2 6_556 7_545 118.55(8)
O2_1 Pb3 O2_2 6_556 8_555 118.55(8)
O2_1 Pb3 O4 6_556 . 59.27(6)
O2_1 Pb3 O4 6_556 1_655 120.73(6)
O2_1 Pb3 O4 6_556 3_546 59.27(6)
O2_1 Pb3 O4 6_556 3_556 120.73(6)
O2_1 Pb3 O2_1 7_545 8_555 75.61(10)
O2_1 Pb3 O2_2 7_545 . 51.37(9)
O2_1 Pb3 O2_2 7_545 2_655 51.37(9)
O2_1 Pb3 O2_2 7_545 3_556 171.54(9)
O2_1 Pb3 O2_2 7_545 4_546 95.93(9)
O2_1 Pb3 O2_2 7_545 5_656 128.63(9)
O2_1 Pb3 O2_2 7_545 6_556 128.63(9)
O2_1 Pb3 O2_2 7_545 7_545 8.46(9)
O2_1 Pb3 O2_2 7_545 8_555 84.07(9)
O2_1 Pb3 O4 7_545 . 115.68(6)
O2_1 Pb3 O4 7_545 1_655 64.32(6)
O2_1 Pb3 O4 7_545 3_546 64.32(6)
O2_1 Pb3 O4 7_545 3_556 115.68(6)
O2_1 Pb3 O2_2 8_555 . 51.37(9)
O2_1 Pb3 O2_2 8_555 2_655 51.37(9)
O2_1 Pb3 O2_2 8_555 3_556 95.93(9)
O2_1 Pb3 O2_2 8_555 4_546 171.54(9)
O2_1 Pb3 O2_2 8_555 5_656 128.63(9)
O2_1 Pb3 O2_2 8_555 6_556 128.63(9)
O2_1 Pb3 O2_2 8_555 7_545 84.07(9)
O2_1 Pb3 O2_2 8_555 8_555 8.46(9)
O2_1 Pb3 O4 8_555 . 64.32(6)
O2_1 Pb3 O4 8_555 1_655 115.68(6)
O2_1 Pb3 O4 8_555 3_546 115.68(6)
O2_1 Pb3 O4 8_555 3_556 64.32(6)
O2_2 Pb3 O2_2 . 2_655 75.61(10)
O2_2 Pb3 O2_2 . 3_556 123.11(9)
O2_2 Pb3 O2_2 . 4_546 123.11(9)
O2_2 Pb3 O2_2 . 5_656 180.0(5)
O2_2 Pb3 O2_2 . 6_556 104.39(10)
O2_2 Pb3 O2_2 . 7_545 56.89(9)
O2_2 Pb3 O2_2 . 8_555 56.89(9)
O2_2 Pb3 O4 . . 64.32(6)
O2_2 Pb3 O4 . 1_655 115.68(6)
O2_2 Pb3 O4 . 3_546 64.32(6)
O2_2 Pb3 O4 . 3_556 115.68(6)
O2_2 Pb3 O2_2 2_655 3_556 123.11(9)
O2_2 Pb3 O2_2 2_655 4_546 123.11(9)
O2_2 Pb3 O2_2 2_655 5_656 104.39(10)
O2_2 Pb3 O2_2 2_655 6_556 180.0(5)
O2_2 Pb3 O2_2 2_655 7_545 56.89(9)
O2_2 Pb3 O2_2 2_655 8_555 56.89(9)
O2_2 Pb3 O4 2_655 . 115.68(6)
O2_2 Pb3 O4 2_655 1_655 64.32(6)
O2_2 Pb3 O4 2_655 3_546 115.68(6)
O2_2 Pb3 O4 2_655 3_556 64.32(6)
O2_2 Pb3 O2_2 3_556 4_546 92.53(9)
O2_2 Pb3 O2_2 3_556 5_656 56.89(9)
O2_2 Pb3 O2_2 3_556 6_556 56.89(9)
O2_2 Pb3 O2_2 3_556 7_545 180.0(5)
O2_2 Pb3 O2_2 3_556 8_555 87.47(9)
O2_2 Pb3 O4 3_556 . 59.27(6)
O2_2 Pb3 O4 3_556 1_655 120.73(6)
O2_2 Pb3 O4 3_556 3_546 120.73(6)
O2_2 Pb3 O4 3_556 3_556 59.27(6)
O2_2 Pb3 O2_2 4_546 5_656 56.89(9)
O2_2 Pb3 O2_2 4_546 6_556 56.89(9)
O2_2 Pb3 O2_2 4_546 7_545 87.47(9)
O2_2 Pb3 O2_2 4_546 8_555 180.0(5)
O2_2 Pb3 O4 4_546 . 120.73(6)
O2_2 Pb3 O4 4_546 1_655 59.27(6)
O2_2 Pb3 O4 4_546 3_546 59.27(6)
O2_2 Pb3 O4 4_546 3_556 120.73(6)
O2_2 Pb3 O2_2 5_656 6_556 75.61(10)
O2_2 Pb3 O2_2 5_656 7_545 123.11(9)
O2_2 Pb3 O2_2 5_656 8_555 123.11(9)
O2_2 Pb3 O4 5_656 . 115.68(6)
O2_2 Pb3 O4 5_656 1_655 64.32(6)
O2_2 Pb3 O4 5_656 3_546 115.68(6)
O2_2 Pb3 O4 5_656 3_556 64.32(6)
O2_2 Pb3 O2_2 6_556 7_545 123.11(9)
O2_2 Pb3 O2_2 6_556 8_555 123.11(9)
O2_2 Pb3 O4 6_556 . 64.32(6)
O2_2 Pb3 O4 6_556 1_655 115.68(6)
O2_2 Pb3 O4 6_556 3_546 64.32(6)
O2_2 Pb3 O4 6_556 3_556 115.68(6)
O2_2 Pb3 O2_2 7_545 8_555 92.53(9)
O2_2 Pb3 O4 7_545 . 120.73(6)
O2_2 Pb3 O4 7_545 1_655 59.27(6)
O2_2 Pb3 O4 7_545 3_546 59.27(6)
O2_2 Pb3 O4 7_545 3_556 120.73(6)
O2_2 Pb3 O4 8_555 . 59.27(6)
O2_2 Pb3 O4 8_555 1_655 120.73(6)
O2_2 Pb3 O4 8_555 3_546 120.73(6)
O2_2 Pb3 O4 8_555 3_556 59.27(6)
O4 Pb3 O4 . 1_655 180.0(5)
O4 Pb3 O4 . 3_546 90
O4 Pb3 O4 . 3_556 90
O4 Pb3 O4 1_655 3_546 90
O4 Pb3 O4 1_655 3_556 90
O4 Pb3 O4 3_546 3_556 180.0(5)

loop_
_geom_bond_atom_site_label_1
_geom_bond_atom_site_label_2
_geom_bond_site_symmetry_2
_geom_bond_distance
Fe1 Cl . 3.780(3)
Fe1 O1 . 2.044(5)
Fe1 O1 2_555 2.044(5)
Fe1 O1 7_445 2.044(5)
Fe1 O1 8_555 2.044(5)
Fe1 O3 . 1.853(5)
Fe2 O2_1 . 1.985(3)
Fe2 O2_1 2_555 1.985(3)
Fe2 O2_1 7_445 1.985(3)
Fe2 O2_1 8_555 1.985(3)
Fe2 O2_2 . 1.985(3)
Fe2 O2_2 2_555 1.985(3)
Fe2 O2_2 7_445 1.985(3)
Fe2 O2_2 8_555 1.985(3)
Fe2 O3 . 2.196(5)
Fe2 O4 . 1.963(3)
Pb1 Cl . 3.3386(15)
Pb1 Cl 1_655 3.3386(15)
Pb1 Cl 3_545 3.3386(15)
Pb1 Cl 3_555 3.3386(15)
Pb1 O1 . 2.356(5)
Pb1 O1 2_655 2.356(5)
Pb1 O1 7_545 2.356(5)
Pb1 O1 8_555 2.356(5)
Pb2 O1 . 3.438(5)
Pb2 O1 2_655 3.438(5)
Pb2 O1 7_545 3.439(5)
Pb2 O1 8_555 3.439(5)
Pb2 O2_1 . 2.776(4)
Pb2 O2_1 2_655 2.776(4)
Pb2 O2_1 7_545 2.332(4)
Pb2 O2_1 8_555 2.332(4)
Pb2 O2_2 . 2.332(4)
Pb2 O2_2 2_655 2.332(4)
Pb2 O2_2 7_545 2.776(4)
Pb2 O2_2 8_555 2.776(4)
Pb2 O3 . 2.7915(8)
Pb2 O3 1_655 2.7915(8)
Pb2 O3 7_545 2.7915(8)
Pb2 O3 7_555 2.7915(8)
Pb3 O2_1 . 3.107(3)
Pb3 O2_1 2_655 3.107(3)
Pb3 O2_1 3_556 2.718(4)
Pb3 O2_1 4_546 2.718(4)
Pb3 O2_1 5_656 3.107(3)
Pb3 O2_1 6_556 3.107(3)
Pb3 O2_1 7_545 2.718(4)
Pb3 O2_1 8_555 2.718(4)
Pb3 O2_2 . 2.718(4)
Pb3 O2_2 2_655 2.718(4)
Pb3 O2_2 3_556 3.107(3)
Pb3 O2_2 4_546 3.107(3)
Pb3 O2_2 5_656 2.718(4)
Pb3 O2_2 6_556 2.718(4)
Pb3 O2_2 7_545 3.107(3)
Pb3 O2_2 8_555 3.107(3)
Pb3 O4 . 2.76552(11)
Pb3 O4 1_655 2.76552(11)
Pb3 O4 3_546 2.76552(11)
Pb3 O4 3_556 2.76552(11)
